data_7705090
loop_
_publ_author_name
'You, Ming-Hua'
'Li, Meng-Hua'
'Liu, Jing-Yan'
'Lin, Mei-Jin'

_publ_section_title
;
 Impact of diffusion methods and metal cations on photochromic
 three-component D-A hybrid heterostructures.
;
_journal_issue 35
_journal_name_full 'Dalton transactions (Cambridge, England : 2003)'
_journal_page_first 12411
_journal_page_last 12417
_journal_paper_doi 10.1039/d0dt02532a
_journal_volume 49
_journal_year 2020
_chemical_formula_moiety 'Mo12 O40 Si, C48 H24 Cd2 N8 O12'
_chemical_formula_sum 'C48 H24 Cd2 Mo12 N8 O52 Si'
_chemical_formula_weight 2948.92
_space_group_crystal_system tetragonal
_space_group_IT_number 141
_space_group_name_Hall '-I 4bd 2'
_space_group_name_H-M_alt 'I 41/a m d :2'
_atom_sites_solution_hydrogens geom
_atom_sites_solution_primary dual
_audit_creation_date 2020-07-16
_audit_creation_method
;
Olex2 1.3
(compiled 2020.06.28 svn.raecde09e for OlexSys, GUI svn.r6132)
;
_audit_update_record
;
2020-07-17 deposited with the CCDC.	2020-08-10 downloaded from the CCDC.
;
_cell_angle_alpha 90
_cell_angle_beta 90
_cell_angle_gamma 90
_cell_formula_units_Z 4
_cell_length_a 19.8634(12)
_cell_length_b 19.8634(12)
_cell_length_c 39.282(9)
_cell_measurement_reflns_used 2572
_cell_measurement_temperature 293(2)
_cell_measurement_theta_max 21.8640
_cell_measurement_theta_min 3.6800
_cell_volume 15499(4)
_computing_cell_refinement 'CrysAlisPro 1.171.39.28b (Rigaku OD, 2015)'
_computing_data_collection 'CrysAlisPro 1.171.39.28b (Rigaku OD, 2015)'
_computing_data_reduction 'CrysAlisPro 1.171.39.28b (Rigaku OD, 2015)'
_computing_molecular_graphics 'Olex2 1.3 (Dolomanov et al., 2009)'
_computing_publication_material 'Olex2 1.3 (Dolomanov et al., 2009)'
_computing_structure_refinement 'SHELXL 2017/1 (Sheldrick, 2015)'
_computing_structure_solution 'SHELXT  (Sheldrick, 2015)'
_diffrn_ambient_temperature 293(2)
_diffrn_detector 'CCD plate'
_diffrn_measured_fraction_theta_full 0.976
_diffrn_measured_fraction_theta_max 0.976
_diffrn_measurement_details
;
List of Runs (angles in degrees, time in seconds):

  # Type    Start    End  Width  t~exp~   \w     \q     \k     \f   Frames
#--------------------------------------------------------------------------
  1  \w    -69.00  31.00   0.50   30.00    --   -9.60  51.00-162.00  200
;
_diffrn_measurement_device 'four-circle diffractometer'
_diffrn_measurement_device_type 'XtaLAB AFC11 (RCD3): quarter-chi single'
_diffrn_measurement_method '\w scans'
_diffrn_orient_matrix_type 'CrysAlisPro convention (1999,Acta A55,543-557)'
_diffrn_orient_matrix_UB_11 0.0318318000
_diffrn_orient_matrix_UB_12 0.0090321000
_diffrn_orient_matrix_UB_13 -0.0066853000
_diffrn_orient_matrix_UB_21 -0.0022390000
_diffrn_orient_matrix_UB_22 -0.0266431000
_diffrn_orient_matrix_UB_23 -0.0120805000
_diffrn_orient_matrix_UB_31 -0.0158335000
_diffrn_orient_matrix_UB_32 0.0219261000
_diffrn_orient_matrix_UB_33 -0.0117374000
_diffrn_radiation_monochromator graphite
_diffrn_radiation_probe x-ray
_diffrn_radiation_type 'Mo K\a'
_diffrn_radiation_wavelength 0.71073
_diffrn_reflns_av_R_equivalents 0.1395
_diffrn_reflns_av_unetI/netI 0.1386
_diffrn_reflns_Laue_measured_fraction_full 0.976
_diffrn_reflns_Laue_measured_fraction_max 0.976
_diffrn_reflns_limit_h_max 16
_diffrn_reflns_limit_h_min -24
_diffrn_reflns_limit_k_max 18
_diffrn_reflns_limit_k_min -15
_diffrn_reflns_limit_l_max 48
_diffrn_reflns_limit_l_min -23
_diffrn_reflns_number 3568
_diffrn_reflns_point_group_measured_fraction_full 0.976
_diffrn_reflns_point_group_measured_fraction_max 0.976
_diffrn_reflns_theta_full 25.025
_diffrn_reflns_theta_max 25.025
_diffrn_reflns_theta_min 3.462
_diffrn_source 'fine-focus sealed X-ray tube'
_diffrn_source_type 'Enhance (Mo) X-ray Source'
_exptl_absorpt_coefficient_mu 1.267
_exptl_absorpt_correction_T_max 1.00000
_exptl_absorpt_correction_T_min 0.45114
_exptl_absorpt_correction_type multi-scan
_exptl_absorpt_process_details
;
CrysAlisPro 1.171.39.28b (Rigaku Oxford Diffraction, 2015)
Empirical absorption correction using spherical harmonics,
 implemented in SCALE3 ABSPACK scaling algorithm.
;
_exptl_crystal_colour 'clear light brown'
_exptl_crystal_colour_lustre clear
_exptl_crystal_colour_modifier light
_exptl_crystal_colour_primary brown
_exptl_crystal_density_diffrn 1.264
_exptl_crystal_description block
_exptl_crystal_F_000 5592
_exptl_crystal_size_max 0.22
_exptl_crystal_size_mid 0.16
_exptl_crystal_size_min 0.12
_refine_diff_density_max 1.843
_refine_diff_density_min -1.525
_refine_diff_density_rms 0.175
_refine_ls_extinction_method none
_refine_ls_goodness_of_fit_ref 1.023
_refine_ls_hydrogen_treatment constr
_refine_ls_matrix_type full
_refine_ls_number_parameters 165
_refine_ls_number_reflns 3568
_refine_ls_number_restraints 108
_refine_ls_restrained_S_all 1.083
_refine_ls_R_factor_all 0.1297
_refine_ls_R_factor_gt 0.0985
_refine_ls_shift/su_max 0.000
_refine_ls_shift/su_mean 0.000
_refine_ls_structure_factor_coef Fsqd
_refine_ls_weighting_details 'w=1/[\s^2^(Fo^2^)+(0.1814P)^2^] where P=(Fo^2^+2Fc^2^)/3'
_refine_ls_weighting_scheme calc
_refine_ls_wR_factor_gt 0.2675
_refine_ls_wR_factor_ref 0.2965
_reflns_Friedel_coverage 0.000
_reflns_number_gt 2157
_reflns_number_total 3568
_reflns_threshold_expression 'I > 2\s(I)'
_cod_data_source_file d0dt02532a2.cif
_cod_data_source_block dpndi-cd-simo
_cod_depositor_comments 'Adding full bibliography for 7705089--7705090.cif.'
_cod_original_sg_symbol_H-M 'I 41/a m d'
_cod_database_code 7705090
_shelx_shelxl_version_number 2017/1
_shelx_space_group_comment
;
The symmetry employed for this shelxl refinement is uniquely defined
by the following loop, which should always be used as a source of
symmetry information in preference to the above space-group names.
They are only intended as comments.
;
_shelx_estimated_absorpt_t_max 0.863
_shelx_estimated_absorpt_t_min 0.768
_reflns_odcompleteness_completeness 96.90
_reflns_odcompleteness_iscentric 1
_reflns_odcompleteness_theta 26.32
_olex2_refinement_description
;
1. Fixed Uiso
 At 1.2 times of:
  All C(H) groups
2. Restrained distances
 C4-C2
 1.3 with sigma of 0.2
 C2-C4
 1.35 with sigma of 0.01
 Cd-N1 \\sim N1-Cd03
 with sigma of 0.02
 Cd-O1 \\sim O1-Cd03
 with sigma of 0.02
3. Restrained planarity
 C5, C6, C7, N1
 with sigma of 0.1
4. Rigid bond restraints
 O2, O1, N1, C7, C6, H7, C5, H6, N2, C4, C2, C1, C3, H3
 with sigma for 1-2 distances of 0.01 and sigma for 1-3 distances of 0.02
 Cd03
 with sigma for 1-2 distances of 0.01 and sigma for 1-3 distances of 0.02
5. Uiso/Uaniso restraints and constraints
Cd03: within 2A with sigma of 0.005 and sigma for terminal atoms of 0.01 within
2A
Uanis(C5) \\sim Ueq, Uanis(O1) \\sim Ueq, Uanis(N1) \\sim Ueq, Uanis(C7) \\sim
Ueq, Uanis(C6) \\sim Ueq, Uanis(N2) \\sim Ueq, Uanis(C4) \\sim Ueq, Uanis(O2)
\\sim Ueq, Uanis(C2) \\sim Ueq, Uanis(C1) \\sim Ueq, Uanis(C3) \\sim Ueq, :
with sigma of 0.01 and sigma for terminal atoms of 0.02
Uanis(Cd03) \\sim Ueq: with sigma of 0.01 and sigma for terminal atoms of 0.02
Uanis(N1) \\sim Ueq, Uanis(Cd03) \\sim Ueq: with sigma of 0.01 and sigma for
terminal atoms of 0.02
Uanis(N1) \\sim Ueq, Uanis(Cd) \\sim Ueq: with sigma of 0.01 and sigma for
terminal atoms of 0.02
6. Rigid body (RIGU) restrains
 N1, Cd03
 with sigma for 1-2 distances of 0.004 and sigma for 1-3 distances of 0.004
 N1, Cd
 with sigma for 1-2 distances of 0.004 and sigma for 1-3 distances of 0.004
7. Others
 Sof(Cd)=0.25*(1-FVAR(2))
 Sof(Cd03)=0.25*FVAR(2)
8.a Aromatic/amide H refined with riding coordinates:
 C3(H3), C6(H6), C7(H7)
;
_olex2_submission_special_instructions 'No special instructions were received'
_oxdiff_exptl_absorpt_empirical_details
;
Empirical correction (ABSPACK) includes:
- Absorption correction using spherical harmonics
- Frame scaling
;
_oxdiff_exptl_absorpt_empirical_full_max 1.798
_oxdiff_exptl_absorpt_empirical_full_min 0.604

loop_
_space_group_symop_operation_xyz
'x, y, z'
'-x+1/2, -y, z+1/2'
'-y+1/4, x+3/4, z+1/4'
'y+1/4, -x+1/4, z+3/4'
'-x+1/2, y, -z+1/2'
'x, -y, -z'
'y+1/4, x+3/4, -z+1/4'
'-y+1/4, -x+1/4, -z+3/4'
'x+1/2, y+1/2, z+1/2'
'-x+1, -y+1/2, z+1'
'-y+3/4, x+5/4, z+3/4'
'y+3/4, -x+3/4, z+5/4'
'-x+1, y+1/2, -z+1'
'x+1/2, -y+1/2, -z+1/2'
'y+3/4, x+5/4, -z+3/4'
'-y+3/4, -x+3/4, -z+5/4'
'-x, -y, -z'
'x-1/2, y, -z-1/2'
'y-1/4, -x-3/4, -z-1/4'
'-y-1/4, x-1/4, -z-3/4'
'x-1/2, -y, z-1/2'
'-x, y, z'
'-y-1/4, -x-3/4, z-1/4'
'y-1/4, x-1/4, z-3/4'
'-x+1/2, -y+1/2, -z+1/2'
'x, y+1/2, -z'
'y+1/4, -x-1/4, -z+1/4'
'-y+1/4, x+1/4, -z-1/4'
'x, -y+1/2, z'
'-x+1/2, y+1/2, z+1/2'
'-y+1/4, -x-1/4, z+1/4'
'y+1/4, x+1/4, z-1/4'

loop_
_atom_site_label
_atom_site_type_symbol
_atom_site_fract_x
_atom_site_fract_y
_atom_site_fract_z
_atom_site_U_iso_or_equiv
_atom_site_adp_type
_atom_site_occupancy
_atom_site_site_symmetry_order
_atom_site_calc_flag
_atom_site_refinement_flags_posn
_atom_site_refinement_flags_adp
_atom_site_refinement_flags_occupancy
_atom_site_disorder_assembly
_atom_site_disorder_group
Mo01 Mo 0.58376(4) 0.65720(4) 0.43823(3) 0.0682(4) Uani 1 1 d . . . . .
Mo02 Mo 0.67721(5) 0.750000 0.37162(3) 0.0695(5) Uani 1 2 d S T P . .
Cd03 Cd 0.9960(10) 0.5298(12) 0.5147(5) 0.114(4) Uani 0.143(10) 1 d D U P A -1
Si04 Si 0.500000 0.750000 0.375000 0.0413(13) Uani 1 8 d S T P . .
O05 O 0.5784(3) 0.750000 0.4511(2) 0.0548(19) Uani 1 2 d S T P . .
O06 O 0.5659(3) 0.750000 0.3507(2) 0.0464(17) Uani 1 2 d S T P . .
O07 O 0.500000 0.6430(4) 0.4616(2) 0.0556(18) Uani 1 2 d S T P . .
O008 O 0.6741(2) 0.6828(3) 0.33619(17) 0.0596(15) Uani 1 1 d . . . . .
O009 O 0.6449(2) 0.6845(2) 0.40311(17) 0.0588(15) Uani 1 1 d . . . . .
O00A O 0.7596(4) 0.750000 0.3807(3) 0.079(3) Uani 1 2 d S T P . .
O00B O 0.6375(3) 0.6293(3) 0.4679(2) 0.078(2) Uani 1 1 d . . . . .
O2 O 0.6763(4) 0.5653(5) 0.5473(4) 0.132(4) Uani 1 1 d . U . . .
N2 N 0.6743(6) 0.500000 0.500000 0.097(3) Uani 1 2 d S TU P . .
C1 C 0.5372(6) 0.500000 0.500000 0.066(3) Uani 1 2 d S TU P . .
C3 C 0.5340(5) 0.5689(5) 0.5509(4) 0.090(3) Uani 1 1 d . U . . .
H3 H 0.556780 0.592572 0.567737 0.108 Uiso 1 1 calc R U . . .
C2 C 0.5711(4) 0.5341(5) 0.5260(4) 0.084(3) Uani 1 1 d D U . . .
C4 C 0.6426(5) 0.5355(6) 0.5265(4) 0.100(3) Uani 1 1 d D U . . .
C5 C 0.7472(7) 0.500000 0.500000 0.098(5) Uani 1 2 d S TU P . .
O1 O 1.000000 0.4126(10) 0.5396(8) 0.219(8) Uani 1 2 d DS TU P . .
C6 C 0.7829(6) 0.5567(7) 0.4925(5) 0.127(4) Uani 1 1 d . U . . .
H6 H 0.761099 0.596460 0.486728 0.153 Uiso 1 1 calc R U . . .
C7 C 0.8526(8) 0.5535(9) 0.4938(5) 0.151(5) Uani 1 1 d . U . . .
H7 H 0.875852 0.593343 0.489793 0.181 Uiso 1 1 calc R U . . .
N1 N 0.8887(8) 0.500000 0.500000 0.141(5) Uani 1 2 d DS TU P . .
Cd Cd 1.000000 0.4966(10) 0.4930(4) 0.069(5) Uani 0.214(19) 2 d DS TU P A 2

loop_
_atom_site_aniso_label
_atom_site_aniso_U_11
_atom_site_aniso_U_22
_atom_site_aniso_U_33
_atom_site_aniso_U_23
_atom_site_aniso_U_13
_atom_site_aniso_U_12
Mo01 0.0658(6) 0.0709(6) 0.0678(8) 0.0247(4) -0.0224(4) -0.0068(3)
Mo02 0.0444(7) 0.1124(10) 0.0518(9) 0.000 0.0032(5) 0.000
Cd03 0.047(4) 0.160(8) 0.136(7) 0.008(6) 0.016(7) 0.016(8)
Si04 0.0450(17) 0.0450(17) 0.034(4) 0.000 0.000 0.000
O05 0.064(4) 0.074(5) 0.026(5) 0.000 -0.012(3) 0.000
O06 0.049(3) 0.048(4) 0.042(5) 0.000 -0.004(3) 0.000
O07 0.065(4) 0.066(4) 0.036(5) 0.006(4) 0.000 0.000
O008 0.065(3) 0.060(3) 0.053(4) -0.003(3) 0.010(3) 0.006(2)
O009 0.052(3) 0.060(3) 0.064(5) 0.001(3) 0.001(3) 0.009(2)
O00A 0.045(4) 0.114(7) 0.079(9) 0.000 -0.001(4) 0.000
O00B 0.077(4) 0.092(4) 0.065(6) 0.023(4) -0.023(3) 0.000(3)
O2 0.094(5) 0.165(7) 0.136(9) 0.047(6) -0.043(6) -0.039(5)
N2 0.062(5) 0.103(7) 0.125(8) 0.049(6) 0.000 0.000
C1 0.051(5) 0.077(6) 0.071(7) 0.036(5) 0.000 0.000
C3 0.095(5) 0.091(6) 0.084(7) 0.031(5) -0.015(5) -0.003(4)
C2 0.065(4) 0.104(6) 0.083(7) 0.034(5) -0.013(4) -0.014(4)
C4 0.084(5) 0.108(6) 0.110(8) 0.039(5) -0.014(5) -0.017(5)
C5 0.070(5) 0.116(7) 0.109(10) 0.048(7) 0.000 0.000
O1 0.200(10) 0.215(11) 0.243(13) 0.015(9) 0.000 0.000
C6 0.098(6) 0.129(7) 0.155(10) 0.054(7) -0.008(7) -0.016(5)
C7 0.115(6) 0.159(8) 0.179(11) 0.048(8) 0.017(8) 0.003(6)
N1 0.095(6) 0.158(8) 0.170(11) 0.046(8) 0.000 0.000
Cd 0.025(3) 0.098(7) 0.084(10) -0.009(8) 0.000 0.000

loop_
_atom_type_symbol
_atom_type_description
_atom_type_scat_dispersion_real
_atom_type_scat_dispersion_imag
_atom_type_scat_source
C C 0.0033 0.0016 'International Tables Vol C Tables 4.2.6.8 and 6.1.1.4'
H H 0.0000 0.0000 'International Tables Vol C Tables 4.2.6.8 and 6.1.1.4'
Cd Cd -0.8075 1.2024 'International Tables Vol C Tables 4.2.6.8 and 6.1.1.4'
Mo Mo -1.6832 0.6857 'International Tables Vol C Tables 4.2.6.8 and 6.1.1.4'
N N 0.0061 0.0033 'International Tables Vol C Tables 4.2.6.8 and 6.1.1.4'
O O 0.0106 0.0060 'International Tables Vol C Tables 4.2.6.8 and 6.1.1.4'
Si Si 0.0817 0.0704 'International Tables Vol C Tables 4.2.6.8 and 6.1.1.4'

loop_
_geom_angle_atom_site_label_1
_geom_angle_atom_site_label_2
_geom_angle_atom_site_label_3
_geom_angle
_geom_angle_site_symmetry_1
_geom_angle_site_symmetry_3
_geom_angle_publ_flag
O05 Mo01 O06 85.0(3) . 19_576 ?
O05 Mo01 O07 88.1(3) . . ?
O05 Mo01 O009 87.3(3) . . ?
O07 Mo01 O06 74.2(3) . 19_576 ?
O008 Mo01 O05 159.9(3) 8_665 . ?
O008 Mo01 O06 74.9(2) 8_665 19_576 ?
O008 Mo01 O07 88.1(3) 8_665 . ?
O008 Mo01 O009 89.3(3) 8_665 . ?
O009 Mo01 O06 85.1(2) . 19_576 ?
O009 Mo01 O07 159.2(3) . . ?
O00B Mo01 O05 99.8(3) . . ?
O00B Mo01 O06 172.3(3) . 19_576 ?
O00B Mo01 O07 99.9(3) . . ?
O00B Mo01 O008 100.3(3) . 8_665 ?
O00B Mo01 O009 100.9(3) . . ?
O008 Mo02 O06 73.6(2) . . ?
O008 Mo02 O06 73.6(2) 29_565 . ?
O008 Mo02 O008 87.6(4) . 29_565 ?
O009 Mo02 O06 84.9(2) . . ?
O009 Mo02 O06 84.9(2) 29_565 . ?
O009 Mo02 O008 89.2(3) 29_565 29_565 ?
O009 Mo02 O008 158.4(2) . 29_565 ?
O009 Mo02 O008 89.2(3) . . ?
O009 Mo02 O008 158.4(2) 29_565 . ?
O009 Mo02 O009 86.0(3) 29_565 . ?
O00A Mo02 O06 171.9(5) . . ?
O00A Mo02 O008 100.7(3) . . ?
O00A Mo02 O008 100.7(3) . 29_565 ?
O00A Mo02 O009 100.9(3) . . ?
O00A Mo02 O009 100.9(3) . 29_565 ?
N1 Cd03 O1 83.6(6) . . ?
O06 Si04 O06 107.8(5) . 10_564 ?
O06 Si04 O06 110.3(3) 10_564 19_576 ?
O06 Si04 O06 107.8(5) 28_656 19_576 ?
O06 Si04 O06 110.3(3) 28_656 10_564 ?
O06 Si04 O06 110.3(3) . 19_576 ?
O06 Si04 O06 110.3(3) . 28_656 ?
Mo01 O05 Mo01 148.6(5) . 29_565 ?
Mo01 O06 Mo01 91.6(3) 8_665 28_656 ?
Mo01 O06 Mo02 90.8(2) 8_665 . ?
Mo01 O06 Mo02 90.8(2) 28_656 . ?
Si04 O06 Mo01 125.01(19) . 8_665 ?
Si04 O06 Mo01 125.01(19) . 28_656 ?
Si04 O06 Mo02 123.5(4) . . ?
Mo01 O07 Mo01 120.0(4) 22_655 . ?
Mo01 O008 Mo02 120.6(3) 8_665 . ?
Mo02 O009 Mo01 150.9(3) . . ?
C4 N2 C4 126.7(13) 6_566 . ?
C4 N2 C5 116.7(6) 6_566 . ?
C4 N2 C5 116.7(6) . . ?
C2 C1 C1 118.8(6) 6_566 17_666 ?
C2 C1 C1 118.8(6) . 17_666 ?
C2 C1 C2 122.4(13) 6_566 . ?
C3 C3 H3 119.2 22_655 . ?
C3 C3 C2 121.7(6) 22_655 . ?
C2 C3 H3 119.2 . . ?
C1 C2 C3 119.5(9) . . ?
C1 C2 C4 120.0(13) . . ?
C3 C2 C4 120.5(13) . . ?
O2 C4 N2 119.8(10) . . ?
O2 C4 C2 124.7(15) . . ?
N2 C4 C2 115.5(14) . . ?
C6 C5 N2 121.4(8) 6_566 . ?
C6 C5 N2 121.4(8) . . ?
C6 C5 C6 117.3(16) 6_566 . ?
Cd O1 Cd 12.2(8) 17_766 . ?
C5 C6 H6 120.8 . . ?
C5 C6 C7 118.3(14) . . ?
C7 C6 H6 120.8 . . ?
C6 C7 H7 116.8 . . ?
N1 C7 C6 126.4(16) . . ?
N1 C7 H7 116.8 . . ?
C7 N1 Cd03 110.5(10) . . ?
C7 N1 Cd03 132.5(10) 6_566 . ?
C7 N1 C7 113.3(18) 6_566 . ?
C7 N1 Cd 123.0(10) . 17_766 ?
C7 N1 Cd 123.0(10) 6_566 . ?
C7 N1 Cd 123.2(10) . . ?
C7 N1 Cd 123.2(10) 6_566 17_766 ?
Cd N1 Cd 14.6(7) . 17_766 ?
O1 Cd O1 167.8(8) 17_766 . ?
O1 Cd N1 92.7(5) 17_766 . ?
O1 Cd N1 92.7(5) 17_766 17_766 ?
N1 Cd O1 85.9(4) . . ?
N1 Cd O1 85.9(4) 17_766 . ?
N1 Cd N1 165.4(7) . 17_766 ?
Cd Cd O1 56(4) 17_766 . ?
Cd Cd N1 82.7(4) 17_766 . ?

loop_
_geom_bond_atom_site_label_1
_geom_bond_atom_site_label_2
_geom_bond_distance
_geom_bond_site_symmetry_2
_geom_bond_publ_flag
Mo01 O05 1.915(3) . ?
Mo01 O06 2.321(6) 19_576 ?
Mo01 O07 1.922(4) . ?
Mo01 O008 1.907(6) 8_665 ?
Mo01 O009 1.917(6) . ?
Mo01 O00B 1.675(6) . ?
Mo02 O06 2.358(6) . ?
Mo02 O008 1.930(6) 29_565 ?
Mo02 O008 1.930(6) . ?
Mo02 O009 1.906(6) . ?
Mo02 O009 1.906(6) 29_565 ?
Mo02 O00A 1.675(8) . ?
Cd03 O1 2.53(3) . ?
Cd03 N1 2.29(2) . ?
Si04 O06 1.621(7) 10_564 ?
Si04 O06 1.621(7) 19_576 ?
Si04 O06 1.621(7) 28_656 ?
Si04 O06 1.621(7) . ?
O2 C4 1.213(18) . ?
N2 C4 1.405(16) . ?
N2 C4 1.405(16) 6_566 ?
N2 C5 1.448(19) . ?
C1 C1 1.48(2) 17_666 ?
C1 C2 1.399(13) . ?
C1 C2 1.399(13) 6_566 ?
C3 C3 1.349(19) 22_655 ?
C3 H3 0.9300 . ?
C3 C2 1.406(18) . ?
C2 C4 1.420(8) . ?
C5 C6 1.362(15) 6_566 ?
C5 C6 1.362(15) . ?
O1 Cd 2.21(3) 17_766 ?
O1 Cd 2.48(3) . ?
C6 H6 0.9300 . ?
C6 C7 1.386(18) . ?
C7 H7 0.9300 . ?
C7 N1 1.305(17) . ?
N1 Cd 2.228(16) . ?
N1 Cd 2.228(16) 17_766 ?
Cd Cd 0.56(3) 17_766 ?

loop_
_geom_torsion_atom_site_label_1
_geom_torsion_atom_site_label_2
_geom_torsion_atom_site_label_3
_geom_torsion_atom_site_label_4
_geom_torsion
_geom_torsion_site_symmetry_1
_geom_torsion_site_symmetry_2
_geom_torsion_site_symmetry_3
_geom_torsion_site_symmetry_4
_geom_torsion_publ_flag
O06 Si04 O06 Mo01 178.4(5) 28_656 . . 8_665 ?
O06 Si04 O06 Mo01 -178.4(5) 19_576 . . 28_656 ?
O06 Si04 O06 Mo01 61.1(4) 10_564 . . 28_656 ?
O06 Si04 O06 Mo01 -61.1(4) 10_564 . . 8_665 ?
O06 Si04 O06 Mo01 59.5(2) 19_576 . . 8_665 ?
O06 Si04 O06 Mo01 -59.5(2) 28_656 . . 28_656 ?
O06 Si04 O06 Mo02 59.49(15) 28_656 . . . ?
O06 Si04 O06 Mo02 180.000(0) 10_564 . . . ?
O06 Si04 O06 Mo02 -59.49(15) 19_576 . . . ?
N2 C5 C6 C7 178.5(10) . . . . ?
C1 C1 C2 C3 -1.7(11) 17_666 . . . ?
C1 C1 C2 C4 -179.4(7) 17_666 . . . ?
C1 C2 C4 O2 177.7(10) . . . . ?
C1 C2 C4 N2 -1.1(13) . . . . ?
C3 C3 C2 C1 1.7(11) 22_655 . . . ?
C3 C3 C2 C4 179.5(7) 22_655 . . . ?
C3 C2 C4 O2 0.0(18) . . . . ?
C3 C2 C4 N2 -178.8(9) . . . . ?
C2 C1 C2 C3 178.3(11) 6_566 . . . ?
C2 C1 C2 C4 0.6(7) 6_566 . . . ?
C4 N2 C4 O2 -178.3(12) 6_566 . . . ?
C4 N2 C4 C2 0.5(7) 6_566 . . . ?
C4 N2 C5 C6 -70.5(11) . . . . ?
C4 N2 C5 C6 109.5(11) 6_566 . . . ?
C4 N2 C5 C6 109.5(11) . . . 6_566 ?
C4 N2 C5 C6 -70.5(11) 6_566 . . 6_566 ?
C5 N2 C4 O2 1.7(12) . . . . ?
C5 N2 C4 C2 -179.5(7) . . . . ?
C5 C6 C7 N1 3(2) . . . . ?
C6 C5 C6 C7 -1.5(10) 6_566 . . . ?
C6 C7 N1 Cd03 -162.8(15) . . . . ?
C6 C7 N1 C7 -1.7(12) . . . 6_566 ?
C6 C7 N1 Cd -173.0(13) . . . 17_766 ?
C6 C7 N1 Cd 169.6(13) . . . . ?
